data_4119139
loop_
_publ_author_name
'Jonathan C. Barnes'
'Michal Jur\'i\<cek'
'Nathan L. Strutt'
'Marco Frasconi'
'Srinivasan Sampath'
'Marc A. Giesener'
'Psaras L. McGrier'
'Carson J. Bruns'
'Charlotte L. Stern'
'Amy A. Sarjeant'
'J. Fraser Stoddart'

_publ_contact_author_name
;
;
_publ_section_title
;
 ExBox: A Polycyclic Aromatic Hydrocarbon Scavenger
;
_journal_name_full 'Journal of the American Chemical Society'
_journal_page_first 183
_journal_page_last 192
_journal_paper_doi 10.1021/ja307360n
_journal_volume 135
_journal_year 2013
_chemical_formula_moiety '4(F6 P), 2(C24 H20 N2), 2(C2 H3 N), 4(C7 H5)'
_chemical_formula_sum 'C80 H66 F24 N6 P4'
_chemical_formula_weight 1691.27
_chemical_name_systematic
;
 ? 
;
_space_group_crystal_system monoclinic
_space_group_IT_number 13
_space_group_name_Hall '-P 2yc'
_space_group_name_H-M_alt 'P 1 2/c 1'
_symmetry_space_group_name_Hall '-P 2yc'
_symmetry_space_group_name_H-M 'P 1 2/c 1'
_atom_sites_solution_hydrogens geom
_atom_sites_solution_primary direct
_atom_sites_solution_secondary difmap
_audit_creation_date 2012-05-15
_audit_creation_method
;
  Olex2 1.2
  (compiled May  9 2012 12:37:22, GUI svn.r4230)
;
_cell_angle_alpha 90.00
_cell_angle_beta 90.8180(10)
_cell_angle_gamma 90.00
_cell_formula_units_Z 4
_cell_length_a 11.1737(3)
_cell_length_b 18.9646(5)
_cell_length_c 33.8761(8)
_cell_measurement_reflns_used 9979
_cell_measurement_temperature 100(2)
_cell_measurement_theta_max 67.97
_cell_measurement_theta_min 4.59
_cell_volume 7177.8(3)
_computing_cell_refinement 'SAINT V7.23A (Bruker, 2005)'
_computing_data_collection 'APEX2 V2.1-4 (Bruker, 2007)'
_computing_data_reduction 'Bruker SAINT'
_computing_molecular_graphics
;
O. V. Dolomanov, L. J. Bourhis, R. J. Gildea, J. A. K. Howard and H. Puschmann,
OLEX2: a complete structure solution, refinement and analysis program.
J. Appl. Cryst. (2009). 42, 339-341.
;
_computing_publication_material
;
O. V. Dolomanov, L. J. Bourhis, R. J. Gildea, J. A. K. Howard and H. Puschmann,
OLEX2: a complete structure solution, refinement and analysis program.
J. Appl. Cryst. (2009). 42, 339-341.
;
_computing_structure_refinement
;
XL, G.M. Sheldrick, Acta Cryst.
(2008). A64, 112-122
;
_computing_structure_solution
;
XS, G.M. Sheldrick, Acta Cryst.
(2008). A64, 112-122
;
_diffrn_ambient_temperature 100.0
_diffrn_detector_area_resol_mean 8
_diffrn_measured_fraction_theta_full 0.985
_diffrn_measured_fraction_theta_max 0.985
_diffrn_measurement_device_type 'Bruker Kappa APEX CCD area detector'
_diffrn_measurement_method '\w and \f scans'
_diffrn_radiation_monochromator 'MX optics'
_diffrn_radiation_type CuK\a
_diffrn_radiation_wavelength 1.54178
_diffrn_reflns_av_R_equivalents 0.0427
_diffrn_reflns_av_unetI/netI 0.0290
_diffrn_reflns_limit_h_max 10
_diffrn_reflns_limit_h_min -13
_diffrn_reflns_limit_k_max 22
_diffrn_reflns_limit_k_min -22
_diffrn_reflns_limit_l_max 40
_diffrn_reflns_limit_l_min -40
_diffrn_reflns_number 64930
_diffrn_reflns_theta_full 67.99
_diffrn_reflns_theta_max 67.99
_diffrn_reflns_theta_min 2.33
_diffrn_source microsource
_diffrn_standards_number 0
_exptl_absorpt_coefficient_mu 1.992
_exptl_absorpt_correction_T_max 0.9419
_exptl_absorpt_correction_T_min 0.8832
_exptl_absorpt_correction_type numerical
_exptl_absorpt_process_details 'face-indexed via XPREP'
_exptl_crystal_colour red
_exptl_crystal_colour_primary red
_exptl_crystal_density_diffrn 1.565
_exptl_crystal_description plate
_exptl_crystal_F_000 3456
_exptl_crystal_size_max 0.111
_exptl_crystal_size_mid 0.051
_exptl_crystal_size_min 0.051
_refine_diff_density_max 0.481
_refine_diff_density_min -0.574
_refine_diff_density_rms 0.053
_refine_ls_extinction_method none
_refine_ls_goodness_of_fit_ref 1.036
_refine_ls_hydrogen_treatment constr
_refine_ls_matrix_type full
_refine_ls_number_parameters 1031
_refine_ls_number_reflns 12907
_refine_ls_number_restraints 0
_refine_ls_restrained_S_all 1.036
_refine_ls_R_factor_all 0.0519
_refine_ls_R_factor_gt 0.0383
_refine_ls_shift/su_max 0.026
_refine_ls_shift/su_mean 0.000
_refine_ls_structure_factor_coef Fsqd
_refine_ls_weighting_details 'calc w=1/[\s^2^(Fo^2^)+(0.0501P)^2^+5.1373P] where P=(Fo^2^+2Fc^2^)/3'
_refine_ls_weighting_scheme calc
_refine_ls_wR_factor_gt 0.0954
_refine_ls_wR_factor_ref 0.1068
_reflns_number_gt 10379
_reflns_number_total 12907
_reflns_threshold_expression >2sigma(I)
_cod_data_source_file ja307360n_si_004.cif
_cod_data_source_block n1824
_cod_database_code 4119139

loop_
_space_group_symop_id
_space_group_symop_operation_xyz
1 'x, y, z'
2 '-x, y, -z+1/2'
3 '-x, -y, -z'
4 'x, -y, z-1/2'

loop_
_atom_site_label
_atom_site_type_symbol
_atom_site_fract_x
_atom_site_fract_y
_atom_site_fract_z
_atom_site_U_iso_or_equiv
_atom_site_adp_type
_atom_site_occupancy
_atom_site_symmetry_multiplicity
_atom_site_calc_flag
_atom_site_refinement_flags
P1 P 0.95742(5) 0.95821(3) 0.393666(15) 0.02040(12) Uani 1 1 d .
P2 P 0.45844(5) 0.93888(3) 0.417546(14) 0.01921(12) Uani 1 1 d .
P3 P 0.49072(5) 0.46080(3) 0.388754(15) 0.02324(13) Uani 1 1 d .
P4 P 0.96452(5) 0.43443(3) 0.417372(14) 0.02043(12) Uani 1 1 d .
F1 F 1.05985(14) 1.01121(7) 0.40885(4) 0.0401(3) Uani 1 1 d .
F2 F 0.94951(14) 0.92563(7) 0.43686(4) 0.0391(3) Uani 1 1 d .
F3 F 0.85919(14) 1.01583(8) 0.40439(4) 0.0455(4) Uani 1 1 d .
F4 F 0.96589(13) 0.99170(8) 0.35011(4) 0.0383(3) Uani 1 1 d .
F5 F 1.05587(12) 0.90173(8) 0.38250(4) 0.0410(4) Uani 1 1 d .
F6 F 0.85442(12) 0.90633(7) 0.37818(4) 0.0353(3) Uani 1 1 d .
F7 F 0.48109(13) 0.98874(7) 0.45500(4) 0.0369(3) Uani 1 1 d .
F8 F 0.34950(14) 0.98665(8) 0.40362(4) 0.0448(4) Uani 1 1 d .
F9 F 0.36907(13) 0.89125(8) 0.44268(4) 0.0389(3) Uani 1 1 d .
F10 F 0.56709(13) 0.89046(8) 0.43201(4) 0.0428(4) Uani 1 1 d .
F11 F 0.54713(14) 0.98555(8) 0.39221(4) 0.0444(4) Uani 1 1 d .
F12 F 0.43702(12) 0.88745(7) 0.38040(3) 0.0301(3) Uani 1 1 d .
F13 F 0.37904(12) 0.41264(8) 0.37728(4) 0.0413(3) Uani 1 1 d .
F14 F 0.47516(13) 0.50186(7) 0.34733(4) 0.0360(3) Uani 1 1 d .
F15 F 0.57713(12) 0.40551(7) 0.36849(4) 0.0383(3) Uani 1 1 d .
F16 F 0.50550(14) 0.42026(7) 0.42990(4) 0.0402(3) Uani 1 1 d .
F17 F 0.40516(19) 0.51716(9) 0.40833(4) 0.0666(6) Uani 1 1 d .
F18 F 0.60284(17) 0.50928(8) 0.39959(5) 0.0623(5) Uani 1 1 d .
F19 F 1.00266(13) 0.36125(7) 0.43686(4) 0.0377(3) Uani 1 1 d .
F20 F 0.90718(11) 0.39311(7) 0.38042(3) 0.0285(3) Uani 1 1 d .
F21 F 1.08763(14) 0.43609(13) 0.39494(5) 0.0753(7) Uani 1 1 d .
F22 F 1.02246(19) 0.47454(8) 0.45433(4) 0.0646(6) Uani 1 1 d .
F23 F 0.84226(14) 0.42923(12) 0.43960(4) 0.0708(6) Uani 1 1 d .
F24 F 0.9277(2) 0.50641(8) 0.39757(5) 0.0787(7) Uani 1 1 d .
N1 N 0.91640(14) 0.19972(9) 0.13093(5) 0.0181(3) Uani 1 1 d .
N2 N 0.61286(14) 0.20199(9) 0.44638(5) 0.0180(3) Uani 1 1 d .
N3 N 1.13751(14) 0.68460(9) 0.44387(5) 0.0194(4) Uani 1 1 d .
N4 N 0.59781(14) 0.71855(9) 0.37537(5) 0.0186(4) Uani 1 1 d .
N5 N 0.61109(17) 0.36444(10) 0.51819(5) 0.0277(4) Uani 1 1 d .
N6 N 1.13415(17) 0.84651(11) 0.51675(5) 0.0294(4) Uani 1 1 d .
C1 C 1.3159(2) 0.75805(12) 0.31154(6) 0.0309(5) Uani 1 1 d .
H1 H 1.3202 0.7993 0.3274 0.037 Uiso 1 1 calc R
C1A C 0.34425(18) 0.14040(10) 0.46571(5) 0.0194(4) Uani 1 1 d .
H1A H 0.3791 0.0978 0.4751 0.023 Uiso 1 1 calc R
C2 C 0.88062(17) 0.14016(11) 0.14895(6) 0.0208(4) Uani 1 1 d .
H2 H 0.8737 0.0978 0.1341 0.025 Uiso 1 1 calc R
C3 C 0.85406(17) 0.13981(11) 0.18832(6) 0.0197(4) Uani 1 1 d .
H3 H 0.8291 0.0972 0.2005 0.024 Uiso 1 1 calc R
C4 C 0.86338(16) 0.20145(10) 0.21078(6) 0.0171(4) Uani 1 1 d .
C5 C 0.90163(18) 0.26234(11) 0.19103(6) 0.0206(4) Uani 1 1 d .
H5 H 0.9100 0.3054 0.2051 0.025 Uiso 1 1 calc R
C6 C 0.92693(18) 0.26025(11) 0.15161(6) 0.0213(4) Uani 1 1 d .
H6 H 0.9522 0.3020 0.1387 0.026 Uiso 1 1 calc R
C7 C 0.83499(16) 0.20259(10) 0.25317(6) 0.0168(4) Uani 1 1 d .
C8 C 0.84709(17) 0.14176(11) 0.27638(6) 0.0197(4) Uani 1 1 d .
H8 H 0.8769 0.0997 0.2649 0.024 Uiso 1 1 calc R
C9 C 0.81634(17) 0.14191(10) 0.31578(6) 0.0185(4) Uani 1 1 d .
H9 H 0.8258 0.1002 0.3310 0.022 Uiso 1 1 calc R
C10 C 0.76187(17) 0.26418(10) 0.31048(6) 0.0187(4) Uani 1 1 d .
H10 H 0.7335 0.3065 0.3221 0.022 Uiso 1 1 calc R
C11 C 0.79315(17) 0.26394(10) 0.27121(6) 0.0182(4) Uani 1 1 d .
H11 H 0.7861 0.3061 0.2562 0.022 Uiso 1 1 calc R
C12 C 0.72584(16) 0.20195(10) 0.37415(6) 0.0170(4) Uani 1 1 d .
C13 C 0.68351(17) 0.13954(10) 0.39100(6) 0.0185(4) Uani 1 1 d .
H13 H 0.6934 0.0960 0.3776 0.022 Uiso 1 1 calc R
C14 C 0.62802(17) 0.14091(10) 0.42667(6) 0.0194(4) Uani 1 1 d .
H14 H 0.5997 0.0982 0.4378 0.023 Uiso 1 1 calc R
C15 C 0.65795(17) 0.26272(11) 0.43205(6) 0.0201(4) Uani 1 1 d .
H15 H 0.6502 0.3051 0.4468 0.024 Uiso 1 1 calc R
C16 C 0.71473(17) 0.26392(11) 0.39645(6) 0.0193(4) Uani 1 1 d .
H16 H 0.7467 0.3069 0.3868 0.023 Uiso 1 1 calc R
C17 C 0.53678(18) 0.20275(11) 0.48235(6) 0.0220(4) Uani 1 1 d .
H17A H 0.5547 0.2452 0.4984 0.026 Uiso 1 1 calc R
H17B H 0.5535 0.1605 0.4987 0.026 Uiso 1 1 calc R
C18 C 0.40694(17) 0.20322(10) 0.46922(5) 0.0176(4) Uani 1 1 d .
C19 C 0.93864(18) 0.19883(11) 0.08746(6) 0.0220(4) Uani 1 1 d .
H19A H 0.9823 0.1553 0.0804 0.026 Uiso 1 1 calc R
H19B H 0.9887 0.2398 0.0802 0.026 Uiso 1 1 calc R
C20 C 0.23071(18) 0.13956(11) 0.44846(6) 0.0196(4) Uani 1 1 d .
H20 H 0.1885 0.0963 0.4459 0.023 Uiso 1 1 calc R
C21 C 0.17884(17) 0.20179(11) 0.43502(5) 0.0184(4) Uani 1 1 d .
C22 C 0.23906(18) 0.26550(11) 0.44052(6) 0.0200(4) Uani 1 1 d .
H22 H 0.2021 0.3085 0.4327 0.024 Uiso 1 1 calc R
C23 C 0.35273(18) 0.26611(11) 0.45739(6) 0.0197(4) Uani 1 1 d .
H23 H 0.3939 0.3095 0.4609 0.024 Uiso 1 1 calc R
C24 C 1.3428(2) 0.76238(12) 0.27191(6) 0.0331(6) Uani 1 1 d .
H24 H 1.3646 0.8066 0.2610 0.040 Uiso 1 1 calc R
C25 C 0.77134(16) 0.20301(10) 0.33336(6) 0.0163(4) Uani 1 1 d .
C26 C 1.28285(17) 0.69455(10) 0.32861(6) 0.0170(4) Uani 1 1 d .
C27 C 1.24183(16) 0.69031(11) 0.37007(6) 0.0180(4) Uani 1 1 d .
C28 C 1.23063(19) 0.75071(11) 0.39367(6) 0.0247(5) Uani 1 1 d .
H28 H 1.2593 0.7948 0.3844 0.030 Uiso 1 1 calc R
C29 C 1.17847(19) 0.74636(12) 0.42996(6) 0.0252(5) Uani 1 1 d .
H29 H 1.1711 0.7877 0.4456 0.030 Uiso 1 1 calc R
C30 C 1.20501(18) 0.62669(11) 0.38663(6) 0.0213(4) Uani 1 1 d .
H30 H 1.2162 0.5840 0.3725 0.026 Uiso 1 1 calc R
C31 C 1.15290(19) 0.62506(11) 0.42295(6) 0.0223(4) Uani 1 1 d .
H31 H 1.1272 0.5813 0.4335 0.027 Uiso 1 1 calc R
C32 C 1.06561(18) 0.68247(11) 0.48079(6) 0.0218(4) Uani 1 1 d .
H32A H 1.0926 0.7201 0.4991 0.026 Uiso 1 1 calc R
H32B H 1.0763 0.6364 0.4941 0.026 Uiso 1 1 calc R
C33 C 0.93590(18) 0.69320(10) 0.46970(5) 0.0179(4) Uani 1 1 d .
C34 C 0.86272(18) 0.63530(11) 0.46190(6) 0.0208(4) Uani 1 1 d .
H34 H 0.8914 0.5890 0.4670 0.025 Uiso 1 1 calc R
C35 C 0.74794(18) 0.64502(11) 0.44661(6) 0.0206(4) Uani 1 1 d .
H35 H 0.6985 0.6054 0.4411 0.025 Uiso 1 1 calc R
C36 C 0.70515(18) 0.71274(11) 0.43932(5) 0.0186(4) Uani 1 1 d .
C37 C 0.77623(18) 0.77070(11) 0.44875(5) 0.0192(4) Uani 1 1 d .
H37 H 0.7462 0.8171 0.4448 0.023 Uiso 1 1 calc R
C38 C 0.89071(18) 0.76083(10) 0.46387(5) 0.0187(4) Uani 1 1 d .
H38 H 0.9389 0.8006 0.4703 0.022 Uiso 1 1 calc R
C39 C 0.58429(18) 0.72274(12) 0.41928(6) 0.0224(4) Uani 1 1 d .
H39A H 0.5283 0.6857 0.4282 0.027 Uiso 1 1 calc R
H39B H 0.5508 0.7692 0.4266 0.027 Uiso 1 1 calc R
C40 C 0.5790(2) 0.65766(11) 0.35679(6) 0.0248(5) Uani 1 1 d .
H40 H 0.5516 0.6180 0.3713 0.030 Uiso 1 1 calc R
C41 C 0.59847(19) 0.65128(11) 0.31707(6) 0.0241(5) Uani 1 1 d .
H41 H 0.5846 0.6073 0.3044 0.029 Uiso 1 1 calc R
C42 C 0.63837(17) 0.70851(10) 0.29495(6) 0.0175(4) Uani 1 1 d .
C43 C 0.6555(2) 0.77188(11) 0.31577(6) 0.0258(5) Uani 1 1 d .
H43 H 0.6812 0.8127 0.3020 0.031 Uiso 1 1 calc R
C44 C 0.6357(2) 0.77574(11) 0.35532(6) 0.0257(5) Uani 1 1 d .
H44 H 0.6487 0.8190 0.3689 0.031 Uiso 1 1 calc R
C45 C 0.66129(17) 0.70329(10) 0.25219(6) 0.0175(4) Uani 1 1 d .
C46 C 0.6913(2) 0.63961(12) 0.23525(7) 0.0311(5) Uani 1 1 d .
H46 H 0.6933 0.5982 0.2510 0.037 Uiso 1 1 calc R
C47 C 0.7183(2) 0.63538(12) 0.19569(7) 0.0340(6) Uani 1 1 d .
H47 H 0.7383 0.5908 0.1848 0.041 Uiso 1 1 calc R
C48 C 0.95941(19) 0.77935(11) 0.32138(6) 0.0230(4) Uani 1 1 d .
H48 H 0.9642 0.8293 0.3221 0.028 Uiso 1 1 calc R
C49 C 0.93446(19) 0.74300(12) 0.35494(6) 0.0241(5) Uani 1 1 d .
H49 H 0.9224 0.7679 0.3789 0.029 Uiso 1 1 calc R
C50 C 0.92629(18) 0.66844(11) 0.35451(6) 0.0218(4) Uani 1 1 d .
H50 H 0.9062 0.6438 0.3779 0.026 Uiso 1 1 calc R
C51 C 0.94702(19) 0.63205(11) 0.32075(6) 0.0223(4) Uani 1 1 d .
H51 H 0.9427 0.5820 0.3210 0.027 Uiso 1 1 calc R
C52 C 0.97519(17) 0.66764(10) 0.28490(5) 0.0164(4) Uani 1 1 d .
C53 C 0.97835(17) 0.74310(10) 0.28514(5) 0.0171(4) Uani 1 1 d .
C54 C 1.0000 0.77880(15) 0.2500 0.0210(6) Uani 1 2 d S
H54 H 1.0000 0.8289 0.2500 0.025 Uiso 1 2 calc SR
C55 C 1.0000 0.63161(15) 0.2500 0.0194(6) Uani 1 2 d S
H55 H 1.0000 0.5815 0.2500 0.023 Uiso 1 2 calc SR
C56 C 0.83041(18) 0.94997(11) 0.26094(6) 0.0226(4) Uani 1 1 d .
H56 H 0.9083 0.9507 0.2725 0.027 Uiso 1 1 calc R
C57 C 0.81718(18) 0.94905(10) 0.21916(6) 0.0219(4) Uani 1 1 d .
H57 H 0.8863 0.9487 0.2032 0.026 Uiso 1 1 calc R
C58 C 0.70674(18) 0.94867(10) 0.20183(6) 0.0192(4) Uani 1 1 d .
H58 H 0.6992 0.9487 0.1739 0.023 Uiso 1 1 calc R
C59 C 0.60151(17) 0.94824(10) 0.22554(6) 0.0158(4) Uani 1 1 d .
C60 C 0.61549(17) 0.94866(10) 0.26781(6) 0.0166(4) Uani 1 1 d .
C61 C 0.73329(18) 0.94981(10) 0.28451(6) 0.0189(4) Uani 1 1 d .
H61 H 0.7439 0.9505 0.3124 0.023 Uiso 1 1 calc R
C62 C 0.51331(17) 0.94806(10) 0.29122(6) 0.0164(4) Uani 1 1 d .
H62 H 0.5223 0.9475 0.3191 0.020 Uiso 1 1 calc R
C63 C 0.41618(18) 0.16756(13) 0.35359(6) 0.0251(5) Uani 1 1 d .
H63 H 0.3971 0.1429 0.3771 0.030 Uiso 1 1 calc R
C64 C 0.41430(19) 0.24227(13) 0.35330(6) 0.0276(5) Uani 1 1 d .
H64 H 0.3944 0.2672 0.3766 0.033 Uiso 1 1 calc R
C65 C 0.44075(19) 0.27857(12) 0.31982(6) 0.0246(5) Uani 1 1 d .
H65 H 0.4391 0.3287 0.3200 0.029 Uiso 1 1 calc R
C66 C 0.47098(17) 0.24219(11) 0.28444(6) 0.0177(4) Uani 1 1 d .
C67 C 0.47228(16) 0.16658(10) 0.28462(5) 0.0165(4) Uani 1 1 d .
C68 C 0.44504(18) 0.13065(12) 0.32056(6) 0.0220(4) Uani 1 1 d .
H68 H 0.4471 0.0806 0.3214 0.026 Uiso 1 1 calc R
C69 C 0.5000 0.13077(15) 0.2500 0.0178(6) Uani 1 2 d S
H69 H 0.5000 0.0807 0.2500 0.021 Uiso 1 2 calc SR
C70 C 0.5000 0.27799(15) 0.2500 0.0201(6) Uani 1 2 d S
H70 H 0.5000 0.3281 0.2500 0.024 Uiso 1 2 calc SR
C71 C 0.77078(18) 0.44712(10) 0.21268(6) 0.0186(4) Uani 1 1 d .
H71 H 0.7632 0.4457 0.1847 0.022 Uiso 1 1 calc R
C72 C 0.67072(18) 0.44908(11) 0.23517(6) 0.0222(4) Uani 1 1 d .
H72 H 0.5940 0.4489 0.2227 0.027 Uiso 1 1 calc R
C73 C 0.67983(18) 0.45137(11) 0.27709(6) 0.0221(4) Uani 1 1 d .
H73 H 0.6091 0.4536 0.2923 0.026 Uiso 1 1 calc R
C74 C 0.78808(18) 0.45042(10) 0.29559(6) 0.0185(4) Uani 1 1 d .
H74 H 0.7925 0.4513 0.3236 0.022 Uiso 1 1 calc R
C75 C 0.89572(17) 0.44804(9) 0.27329(5) 0.0148(4) Uani 1 1 d .
C76 C 0.88669(17) 0.44714(9) 0.23079(5) 0.0151(4) Uani 1 1 d .
C77 C 1.00858(17) 0.44720(9) 0.29133(5) 0.0149(4) Uani 1 1 d .
H77 H 1.0145 0.4467 0.3193 0.018 Uiso 1 1 calc R
C78 C 0.6712(2) 0.49367(12) 0.50293(7) 0.0310(5) Uani 1 1 d .
H78A H 0.7512 0.5030 0.5139 0.047 Uiso 1 1 calc R
H78B H 0.6135 0.5261 0.5148 0.047 Uiso 1 1 calc R
H78C H 0.6717 0.5006 0.4743 0.047 Uiso 1 1 calc R
C79 C 0.63716(18) 0.42136(11) 0.51164(6) 0.0215(4) Uani 1 1 d .
C80 C 1.1873(2) 0.97556(12) 0.49887(7) 0.0346(5) Uani 1 1 d .
H80A H 1.1929 0.9799 0.4701 0.052 Uiso 1 1 calc R
H80B H 1.2643 0.9881 0.5112 0.052 Uiso 1 1 calc R
H80C H 1.1250 1.0074 0.5084 0.052 Uiso 1 1 calc R
C81 C 1.15697(19) 0.90331(12) 0.50905(6) 0.0242(5) Uani 1 1 d .

loop_
_atom_site_aniso_label
_atom_site_aniso_U_11
_atom_site_aniso_U_22
_atom_site_aniso_U_33
_atom_site_aniso_U_23
_atom_site_aniso_U_13
_atom_site_aniso_U_12
P1 0.0290(3) 0.0148(3) 0.0174(3) -0.0010(2) -0.0014(2) 0.0017(2)
P2 0.0264(3) 0.0164(3) 0.0148(2) -0.00003(19) 0.0001(2) 0.0025(2)
P3 0.0367(3) 0.0150(3) 0.0178(3) -0.0017(2) -0.0056(2) 0.0032(2)
P4 0.0304(3) 0.0163(3) 0.0146(2) 0.00086(19) -0.0005(2) 0.0013(2)
F1 0.0568(9) 0.0279(7) 0.0349(8) 0.0036(6) -0.0169(6) -0.0163(6)
F2 0.0625(10) 0.0301(7) 0.0247(7) 0.0086(6) -0.0005(6) -0.0042(7)
F3 0.0594(10) 0.0343(8) 0.0427(8) -0.0066(7) 0.0021(7) 0.0237(7)
F4 0.0497(9) 0.0450(8) 0.0202(6) 0.0047(6) -0.0028(6) -0.0075(7)
F5 0.0335(8) 0.0387(8) 0.0508(9) -0.0145(7) -0.0052(6) 0.0126(6)
F6 0.0329(7) 0.0316(7) 0.0414(8) -0.0026(6) -0.0054(6) -0.0059(6)
F7 0.0559(9) 0.0299(7) 0.0247(7) -0.0104(6) -0.0043(6) 0.0070(6)
F8 0.0496(9) 0.0384(8) 0.0459(9) 0.0025(7) -0.0127(7) 0.0199(7)
F9 0.0496(9) 0.0436(8) 0.0237(7) 0.0061(6) 0.0091(6) -0.0096(7)
F10 0.0405(8) 0.0369(8) 0.0505(9) -0.0115(7) -0.0158(7) 0.0185(7)
F11 0.0566(9) 0.0428(9) 0.0342(8) -0.0042(7) 0.0110(7) -0.0277(7)
F12 0.0421(8) 0.0285(7) 0.0199(6) -0.0057(5) 0.0015(5) -0.0078(6)
F13 0.0305(8) 0.0425(8) 0.0511(9) 0.0057(7) -0.0020(6) -0.0051(6)
F14 0.0533(9) 0.0317(7) 0.0226(7) 0.0044(6) -0.0099(6) -0.0009(6)
F15 0.0352(8) 0.0373(8) 0.0425(8) -0.0014(6) 0.0048(6) 0.0103(6)
F16 0.0653(10) 0.0308(7) 0.0245(7) 0.0064(6) -0.0046(6) 0.0078(7)
F17 0.1158(16) 0.0530(10) 0.0309(8) -0.0117(7) -0.0023(9) 0.0548(11)
F18 0.0849(13) 0.0306(8) 0.0701(11) 0.0151(8) -0.0508(10) -0.0250(8)
F19 0.0574(9) 0.0270(7) 0.0284(7) 0.0018(6) -0.0042(6) 0.0177(6)
F20 0.0357(7) 0.0271(7) 0.0224(6) 0.0000(5) -0.0048(5) -0.0067(5)
F21 0.0342(9) 0.154(2) 0.0377(9) 0.0226(11) 0.0024(7) -0.0359(11)
F22 0.1287(17) 0.0327(8) 0.0312(8) 0.0000(7) -0.0366(9) -0.0135(9)
F23 0.0417(9) 0.1394(19) 0.0317(8) 0.0091(10) 0.0157(7) 0.0430(11)
F24 0.177(2) 0.0187(8) 0.0396(9) 0.0018(7) -0.0423(11) 0.0154(10)
N1 0.0163(8) 0.0189(9) 0.0189(8) -0.0002(7) -0.0008(6) 0.0004(6)
N2 0.0180(8) 0.0195(9) 0.0164(8) 0.0012(7) -0.0030(6) -0.0005(7)
N3 0.0192(9) 0.0230(9) 0.0160(8) 0.0016(7) -0.0016(6) 0.0012(7)
N4 0.0178(8) 0.0221(9) 0.0158(8) 0.0034(7) 0.0001(6) -0.0019(7)
N5 0.0346(11) 0.0258(11) 0.0227(9) -0.0002(8) -0.0016(8) -0.0038(8)
N6 0.0313(10) 0.0323(12) 0.0243(10) -0.0004(8) -0.0034(8) -0.0059(8)
C1 0.0577(16) 0.0164(11) 0.0188(11) -0.0032(9) 0.0019(10) 0.0039(10)
C1A 0.0279(11) 0.0166(10) 0.0139(9) 0.0018(8) 0.0020(8) 0.0025(8)
C2 0.0210(10) 0.0175(10) 0.0239(11) -0.0015(8) -0.0030(8) -0.0005(8)
C3 0.0209(10) 0.0166(10) 0.0216(10) 0.0017(8) -0.0029(8) -0.0009(8)
C4 0.0111(9) 0.0181(10) 0.0221(10) 0.0004(8) -0.0042(7) 0.0016(7)
C5 0.0222(11) 0.0168(10) 0.0228(10) -0.0024(8) -0.0008(8) -0.0014(8)
C6 0.0216(11) 0.0179(10) 0.0243(11) 0.0008(8) -0.0005(8) -0.0028(8)
C7 0.0125(9) 0.0169(10) 0.0209(10) 0.0000(8) -0.0029(7) -0.0017(7)
C8 0.0186(10) 0.0175(10) 0.0230(10) -0.0008(8) -0.0005(8) 0.0013(8)
C9 0.0180(10) 0.0151(10) 0.0224(10) 0.0024(8) -0.0003(8) 0.0003(8)
C10 0.0184(10) 0.0159(10) 0.0217(10) -0.0014(8) -0.0009(8) 0.0017(8)
C11 0.0179(10) 0.0152(10) 0.0214(10) 0.0028(8) -0.0020(8) 0.0005(8)
C12 0.0117(9) 0.0186(10) 0.0205(10) 0.0019(8) -0.0046(7) 0.0016(7)
C13 0.0171(10) 0.0169(10) 0.0214(10) 0.0004(8) -0.0038(8) 0.0016(8)
C14 0.0210(10) 0.0162(10) 0.0209(10) 0.0036(8) -0.0042(8) -0.0014(8)
C15 0.0201(10) 0.0178(10) 0.0222(10) -0.0021(8) -0.0030(8) 0.0004(8)
C16 0.0188(10) 0.0172(10) 0.0218(10) 0.0007(8) -0.0012(8) -0.0010(8)
C17 0.0281(11) 0.0253(11) 0.0126(9) 0.0012(8) 0.0003(8) -0.0026(9)
C18 0.0228(10) 0.0216(10) 0.0083(9) -0.0012(7) 0.0029(7) -0.0008(8)
C19 0.0223(11) 0.0254(11) 0.0185(10) -0.0007(8) 0.0056(8) -0.0007(8)
C20 0.0258(11) 0.0170(10) 0.0160(9) -0.0014(8) 0.0046(8) -0.0025(8)
C21 0.0210(10) 0.0218(10) 0.0125(9) -0.0004(8) 0.0056(7) 0.0007(8)
C22 0.0266(11) 0.0162(10) 0.0173(10) 0.0010(8) 0.0058(8) 0.0035(8)
C23 0.0255(11) 0.0176(10) 0.0161(10) -0.0024(8) 0.0053(8) -0.0023(8)
C24 0.0643(17) 0.0159(11) 0.0193(11) -0.0004(9) 0.0027(10) 0.0013(10)
C25 0.0121(9) 0.0172(10) 0.0194(10) -0.0002(8) -0.0039(7) -0.0005(7)
C26 0.0139(9) 0.0182(10) 0.0189(10) -0.0016(8) -0.0033(7) 0.0014(7)
C27 0.0122(9) 0.0225(10) 0.0193(10) -0.0005(8) -0.0032(7) 0.0008(8)
C28 0.0286(12) 0.0226(11) 0.0232(11) -0.0050(9) 0.0061(9) -0.0072(9)
C29 0.0280(12) 0.0249(11) 0.0229(11) -0.0055(9) 0.0036(9) -0.0047(9)
C30 0.0261(11) 0.0188(10) 0.0189(10) -0.0011(8) -0.0028(8) 0.0044(8)
C31 0.0287(11) 0.0196(10) 0.0186(10) 0.0023(8) -0.0032(8) 0.0025(8)
C32 0.0273(11) 0.0258(11) 0.0124(9) 0.0021(8) 0.0012(8) -0.0004(9)
C33 0.0248(11) 0.0207(10) 0.0083(9) 0.0010(7) 0.0028(7) -0.0010(8)
C34 0.0308(11) 0.0176(10) 0.0139(9) 0.0024(8) 0.0019(8) 0.0006(8)
C35 0.0268(11) 0.0201(10) 0.0151(9) 0.0005(8) 0.0029(8) -0.0057(8)
C36 0.0233(10) 0.0232(10) 0.0095(9) 0.0033(8) 0.0048(7) -0.0007(8)
C37 0.0272(11) 0.0169(10) 0.0136(9) 0.0017(8) 0.0054(8) 0.0012(8)
C38 0.0261(11) 0.0171(10) 0.0130(9) -0.0010(8) 0.0047(8) -0.0047(8)
C39 0.0244(11) 0.0283(11) 0.0148(10) 0.0019(8) 0.0047(8) -0.0016(9)
C40 0.0328(12) 0.0180(11) 0.0236(11) 0.0057(9) -0.0020(9) -0.0053(9)
C41 0.0344(12) 0.0176(10) 0.0202(10) 0.0005(8) -0.0025(9) -0.0037(9)
C42 0.0156(10) 0.0182(10) 0.0188(10) 0.0026(8) -0.0022(7) 0.0003(8)
C43 0.0398(13) 0.0173(10) 0.0204(11) 0.0047(8) 0.0012(9) -0.0028(9)
C44 0.0368(13) 0.0193(11) 0.0211(11) 0.0013(9) 0.0006(9) 0.0001(9)
C45 0.0155(10) 0.0193(10) 0.0178(10) 0.0028(8) -0.0018(7) -0.0015(8)
C46 0.0487(15) 0.0200(11) 0.0250(11) 0.0074(9) 0.0111(10) 0.0077(10)
C47 0.0551(16) 0.0212(12) 0.0261(12) 0.0016(9) 0.0140(11) 0.0113(10)
C48 0.0311(12) 0.0185(10) 0.0195(10) -0.0054(8) 0.0022(8) 0.0028(9)
C49 0.0253(11) 0.0316(12) 0.0157(10) -0.0047(9) 0.0016(8) 0.0050(9)
C50 0.0223(11) 0.0293(12) 0.0138(9) 0.0043(8) 0.0012(8) 0.0030(9)
C51 0.0293(11) 0.0196(11) 0.0179(10) 0.0048(8) -0.0002(8) 0.0016(8)
C52 0.0175(10) 0.0158(10) 0.0159(10) 0.0006(8) -0.0010(7) 0.0005(7)
C53 0.0174(10) 0.0190(10) 0.0148(10) -0.0003(8) -0.0011(7) 0.0015(8)
C54 0.0282(16) 0.0132(14) 0.0217(15) 0.000 0.0024(12) 0.000
C55 0.0270(15) 0.0143(14) 0.0169(14) 0.000 0.0006(11) 0.000
C56 0.0174(10) 0.0211(11) 0.0292(11) 0.0000(9) -0.0041(8) 0.0004(8)
C57 0.0211(11) 0.0175(10) 0.0273(11) -0.0012(8) 0.0050(8) 0.0007(8)
C58 0.0236(11) 0.0153(10) 0.0187(10) -0.0003(8) 0.0018(8) -0.0002(8)
C59 0.0197(10) 0.0104(9) 0.0173(9) -0.0006(7) -0.0005(7) 0.0009(7)
C60 0.0217(10) 0.0098(9) 0.0183(10) -0.0004(7) -0.0018(8) 0.0013(7)
C61 0.0222(10) 0.0153(10) 0.0191(10) -0.0007(8) -0.0051(8) 0.0012(8)
C62 0.0235(10) 0.0112(9) 0.0143(9) 0.0004(7) -0.0030(8) -0.0001(7)
C63 0.0173(10) 0.0426(14) 0.0154(10) 0.0047(9) -0.0005(8) -0.0032(9)
C64 0.0227(11) 0.0430(14) 0.0171(10) -0.0085(9) 0.0013(8) 0.0010(10)
C65 0.0251(11) 0.0269(12) 0.0218(11) -0.0088(9) -0.0014(8) 0.0015(9)
C66 0.0153(10) 0.0216(10) 0.0163(10) -0.0021(8) -0.0029(7) -0.0001(8)
C67 0.0132(9) 0.0206(10) 0.0157(9) 0.0007(8) -0.0025(7) -0.0020(7)
C68 0.0208(10) 0.0262(11) 0.0190(10) 0.0047(8) -0.0006(8) -0.0036(8)
C69 0.0186(14) 0.0150(14) 0.0197(14) 0.000 -0.0007(11) 0.000
C70 0.0223(15) 0.0157(14) 0.0222(15) 0.000 -0.0025(11) 0.000
C71 0.0223(10) 0.0156(10) 0.0178(10) 0.0018(8) -0.0044(8) -0.0010(8)
C72 0.0151(10) 0.0234(11) 0.0280(11) 0.0038(9) -0.0046(8) 0.0000(8)
C73 0.0178(10) 0.0218(10) 0.0268(11) 0.0024(9) 0.0043(8) 0.0003(8)
C74 0.0229(11) 0.0159(10) 0.0168(9) 0.0024(8) 0.0024(8) -0.0006(8)
C75 0.0183(10) 0.0090(9) 0.0170(9) 0.0013(7) 0.0008(7) -0.0002(7)
C76 0.0190(10) 0.0091(9) 0.0172(9) 0.0007(7) -0.0016(7) 0.0001(7)
C77 0.0224(10) 0.0098(9) 0.0126(9) 0.0004(7) -0.0008(7) 0.0007(7)
C78 0.0379(13) 0.0237(12) 0.0317(12) 0.0019(10) 0.0074(10) -0.0005(10)
C79 0.0230(11) 0.0262(12) 0.0152(10) -0.0012(8) 0.0004(8) 0.0020(9)
C80 0.0467(15) 0.0281(12) 0.0294(12) 0.0040(10) 0.0084(10) 0.0016(11)
C81 0.0249(11) 0.0310(13) 0.0167(10) -0.0009(9) -0.0008(8) 0.0016(9)

loop_
_atom_type_symbol
_atom_type_description
_atom_type_scat_dispersion_real
_atom_type_scat_dispersion_imag
_atom_type_scat_source
C C 0.0181 0.0091 'International Tables Vol C Tables 4.2.6.8 and 6.1.1.4'
H H 0.0000 0.0000 'International Tables Vol C Tables 4.2.6.8 and 6.1.1.4'
N N 0.0311 0.0180 'International Tables Vol C Tables 4.2.6.8 and 6.1.1.4'
F F 0.0727 0.0534 'International Tables Vol C Tables 4.2.6.8 and 6.1.1.4'
P P 0.2955 0.4335 'International Tables Vol C Tables 4.2.6.8 and 6.1.1.4'

loop_
_geom_angle_atom_site_label_1
_geom_angle_atom_site_label_2
_geom_angle_atom_site_label_3
_geom_angle
_geom_angle_site_symmetry_1
_geom_angle_site_symmetry_3
F1 P1 F4 89.76(7) . .
F2 P1 F1 89.83(7) . .
F2 P1 F3 90.52(8) . .
F2 P1 F4 179.56(9) . .
F2 P1 F6 90.78(8) . .
F3 P1 F1 89.30(9) . .
F3 P1 F4 89.32(8) . .
F3 P1 F6 90.10(8) . .
F5 P1 F1 90.32(8) . .
F5 P1 F2 90.28(8) . .
F5 P1 F3 179.12(9) . .
F5 P1 F4 89.88(8) . .
F5 P1 F6 90.27(8) . .
F6 P1 F1 179.15(8) . .
F6 P1 F4 89.63(7) . .
F7 P2 F9 90.26(8) . .
F7 P2 F12 178.80(8) . .
F8 P2 F7 90.60(8) . .
F8 P2 F9 89.92(8) . .
F8 P2 F10 179.28(10) . .
F8 P2 F11 90.18(9) . .
F8 P2 F12 90.50(8) . .
F9 P2 F12 89.25(7) . .
F10 P2 F7 89.17(7) . .
F10 P2 F9 89.40(8) . .
F10 P2 F12 89.73(7) . .
F11 P2 F7 90.37(8) . .
F11 P2 F9 179.36(8) . .
F11 P2 F10 90.50(9) . .
F11 P2 F12 90.12(7) . .
F13 P3 F14 89.43(8) . .
F13 P3 F16 90.45(8) . .
F13 P3 F18 179.17(9) . .
F15 P3 F13 89.70(8) . .
F15 P3 F14 90.07(8) . .
F15 P3 F16 90.20(8) . .
F15 P3 F18 89.98(10) . .
F16 P3 F14 179.70(9) . .
F17 P3 F13 90.78(10) . .
F17 P3 F14 88.87(8) . .
F17 P3 F15 178.83(10) . .
F17 P3 F16 90.85(8) . .
F17 P3 F18 89.52(11) . .
F18 P3 F14 89.80(8) . .
F18 P3 F16 90.32(8) . .
F19 P4 F20 89.96(7) . .
F19 P4 F22 89.26(8) . .
F21 P4 F19 89.27(10) . .
F21 P4 F20 88.57(9) . .
F21 P4 F22 91.24(11) . .
F22 P4 F20 179.20(9) . .
F23 P4 F19 88.62(9) . .
F23 P4 F20 90.17(9) . .
F23 P4 F21 177.54(13) . .
F23 P4 F22 89.98(11) . .
F23 P4 F24 91.99(12) . .
F24 P4 F19 179.21(10) . .
F24 P4 F20 89.54(8) . .
F24 P4 F21 90.12(13) . .
F24 P4 F22 91.24(9) . .
C2 N1 C6 120.15(17) . .
C2 N1 C19 119.39(17) . .
C6 N1 C19 120.39(17) . .
C14 N2 C15 120.29(17) . .
C14 N2 C17 119.23(17) . .
C15 N2 C17 120.27(17) . .
C29 N3 C31 119.96(17) . .
C29 N3 C32 120.37(17) . .
C31 N3 C32 119.46(17) . .
C40 N4 C39 119.85(17) . .
C40 N4 C44 120.50(17) . .
C44 N4 C39 119.54(17) . .
C24 C1 H1 119.4 . .
C24 C1 C26 121.3(2) . .
C26 C1 H1 119.4 . .
C18 C1A H1A 119.9 . .
C18 C1A C20 120.22(18) . .
C20 C1A H1A 119.9 . .
N1 C2 H2 119.5 . .
N1 C2 C3 120.98(19) . .
C3 C2 H2 119.5 . .
C2 C3 H3 119.7 . .
C2 C3 C4 120.68(19) . .
C4 C3 H3 119.7 . .
C3 C4 C5 116.69(18) . .
C3 C4 C7 121.79(18) . .
C5 C4 C7 121.52(18) . .
C4 C5 H5 119.7 . .
C6 C5 C4 120.62(19) . .
C6 C5 H5 119.7 . .
N1 C6 C5 120.88(19) . .
N1 C6 H6 119.6 . .
C5 C6 H6 119.6 . .
C8 C7 C4 120.91(18) . .
C11 C7 C4 121.05(18) . .
C11 C7 C8 118.03(18) . .
C7 C8 H8 119.5 . .
C9 C8 C7 121.09(19) . .
C9 C8 H8 119.5 . .
C8 C9 H9 119.7 . .
C8 C9 C25 120.54(18) . .
C25 C9 H9 119.7 . .
C11 C10 H10 119.6 . .
C11 C10 C25 120.88(18) . .
C25 C10 H10 119.6 . .
C7 C11 H11 119.5 . .
C10 C11 C7 121.00(18) . .
C10 C11 H11 119.5 . .
C13 C12 C16 117.10(18) . .
C13 C12 C25 121.00(18) . .
C16 C12 C25 121.72(18) . .
C12 C13 H13 119.8 . .
C14 C13 C12 120.33(19) . .
C14 C13 H13 119.8 . .
N2 C14 C13 121.05(18) . .
N2 C14 H14 119.5 . .
C13 C14 H14 119.5 . .
N2 C15 H15 119.7 . .
N2 C15 C16 120.68(19) . .
C16 C15 H15 119.7 . .
C12 C16 H16 119.8 . .
C15 C16 C12 120.35(19) . .
C15 C16 H16 119.8 . .
N2 C17 H17A 110.0 . .
N2 C17 H17B 110.0 . .
N2 C17 C18 108.33(15) . .
H17A C17 H17B 108.4 . .
C18 C17 H17A 110.0 . .
C18 C17 H17B 110.0 . .
C1A C18 C17 120.13(18) . .
C1A C18 C23 119.58(18) . .
C23 C18 C17 120.06(18) . .
N1 C19 H19A 109.7 . .
N1 C19 H19B 109.7 . .
N1 C19 C21 109.91(15) . 2_655
H19A C19 H19B 108.2 . .
C21 C19 H19A 109.7 2_655 .
C21 C19 H19B 109.7 2_655 .
C1A C20 H20 119.9 . .
C21 C20 C1A 120.16(18) . .
C21 C20 H20 119.9 . .
C20 C21 C19 119.33(18) . 2_655
C20 C21 C22 119.62(18) . .
C22 C21 C19 120.96(18) . 2_655
C21 C22 H22 120.0 . .
C23 C22 C21 120.02(19) . .
C23 C22 H22 120.0 . .
C18 C23 H23 119.9 . .
C22 C23 C18 120.23(19) . .
C22 C23 H23 119.9 . .
C1 C24 H24 119.4 . .
C1 C24 C45 121.2(2) . 2_755
C45 C24 H24 119.4 2_755 .
C9 C25 C12 121.10(17) . .
C10 C25 C9 118.42(18) . .
C10 C25 C12 120.30(17) . .
C1 C26 C27 121.89(18) . .
C1 C26 C47 116.95(19) . 2_755
C47 C26 C27 121.01(18) 2_755 .
C28 C27 C26 121.71(18) . .
C30 C27 C26 121.58(18) . .
C30 C27 C28 116.58(18) . .
C27 C28 H28 119.9 . .
C29 C28 C27 120.3(2) . .
C29 C28 H28 119.9 . .
N3 C29 C28 121.2(2) . .
N3 C29 H29 119.4 . .
C28 C29 H29 119.4 . .
C27 C30 H30 119.6 . .
C31 C30 C27 120.84(19) . .
C31 C30 H30 119.6 . .
N3 C31 C30 120.91(19) . .
N3 C31 H31 119.5 . .
C30 C31 H31 119.5 . .
N3 C32 H32A 110.0 . .
N3 C32 H32B 110.0 . .
N3 C32 C33 108.31(15) . .
H32A C32 H32B 108.4 . .
C33 C32 H32A 110.0 . .
C33 C32 H32B 110.0 . .
C34 C33 C32 120.10(18) . .
C38 C33 C32 120.39(18) . .
C38 C33 C34 119.28(19) . .
C33 C34 H34 119.9 . .
C35 C34 C33 120.20(19) . .
C35 C34 H34 119.9 . .
C34 C35 H35 119.9 . .
C34 C35 C36 120.13(19) . .
C36 C35 H35 119.9 . .
C35 C36 C39 119.81(18) . .
C37 C36 C35 119.68(19) . .
C37 C36 C39 120.43(18) . .
C36 C37 H37 120.0 . .
C38 C37 C36 120.00(19) . .
C38 C37 H37 120.0 . .
C33 C38 H38 119.7 . .
C37 C38 C33 120.59(19) . .
C37 C38 H38 119.7 . .
N4 C39 C36 109.64(15) . .
N4 C39 H39A 109.7 . .
N4 C39 H39B 109.7 . .
C36 C39 H39A 109.7 . .
C36 C39 H39B 109.7 . .
H39A C39 H39B 108.2 . .
N4 C40 H40 119.5 . .
N4 C40 C41 120.96(19) . .
C41 C40 H40 119.5 . .
C40 C41 H41 119.5 . .
C40 C41 C42 120.97(19) . .
C42 C41 H41 119.5 . .
C41 C42 C43 115.97(18) . .
C41 C42 C45 122.36(18) . .
C43 C42 C45 121.67(18) . .
C42 C43 H43 119.4 . .
C44 C43 C42 121.10(19) . .
C44 C43 H43 119.4 . .
N4 C44 C43 120.5(2) . .
N4 C44 H44 119.8 . .
C43 C44 H44 119.8 . .
C24 C45 C42 121.19(19) 2_755 .
C46 C45 C24 117.94(19) . 2_755
C46 C45 C42 120.84(18) . .
C45 C46 H46 119.6 . .
C45 C46 C47 120.8(2) . .
C47 C46 H46 119.6 . .
C26 C47 H47 119.1 2_755 .
C46 C47 C26 121.8(2) . 2_755
C46 C47 H47 119.1 . .
C49 C48 H48 119.7 . .
C49 C48 C53 120.64(19) . .
C53 C48 H48 119.7 . .
C48 C49 H49 119.7 . .
C48 C49 C50 120.70(19) . .
C50 C49 H49 119.7 . .
C49 C50 H50 119.9 . .
C51 C50 C49 120.26(19) . .
C51 C50 H50 119.9 . .
C50 C51 H51 119.4 . .
C50 C51 C52 121.20(19) . .
C52 C51 H51 119.4 . .
C51 C52 C53 118.24(17) . .
C55 C52 C51 122.50(19) . .
C55 C52 C53 119.25(18) . .
C48 C53 C52 118.88(18) . .
C54 C53 C48 122.1(2) . .
C54 C53 C52 119.04(18) . .
C53 C54 C53 121.9(3) . 2_755
C53 C54 H54 119.1 . .
C53 C54 H54 119.1 2_755 .
C52 C55 C52 121.4(3) . 2_755
C52 C55 H55 119.3 2_755 .
C52 C55 H55 119.3 . .
C57 C56 H56 119.5 . .
C61 C56 H56 119.5 . .
C61 C56 C57 120.90(19) . .
C56 C57 H57 119.6 . .
C58 C57 C56 120.74(19) . .
C58 C57 H57 119.6 . .
C57 C58 H58 119.8 . .
C57 C58 C59 120.35(18) . .
C59 C58 H58 119.8 . .
C58 C59 C60 118.65(18) . .
C62 C59 C58 121.93(18) 2_655 .
C62 C59 C60 119.42(18) 2_655 .
C61 C60 C59 118.80(18) . .
C62 C60 C59 119.10(18) . .
C62 C60 C61 122.10(18) . .
C56 C61 C60 120.55(19) . .
C56 C61 H61 119.7 . .
C60 C61 H61 119.7 . .
C59 C62 C60 121.48(18) 2_655 .
C59 C62 H62 119.3 2_655 .
C60 C62 H62 119.3 . .
C64 C63 H63 119.6 . .
C68 C63 H63 119.6 . .
C68 C63 C64 120.77(19) . .
C63 C64 H64 119.8 . .
C65 C64 C63 120.5(2) . .
C65 C64 H64 119.8 . .
C64 C65 H65 119.6 . .
C64 C65 C66 120.8(2) . .
C66 C65 H65 119.6 . .
C65 C66 C67 118.84(18) . .
C70 C66 C65 121.9(2) . .
C70 C66 C67 119.25(19) . .
C68 C67 C66 118.49(18) . .
C69 C67 C66 119.09(18) . .
C69 C67 C68 122.4(2) . .
C63 C68 C67 120.6(2) . .
C63 C68 H68 119.7 . .
C67 C68 H68 119.7 . .
C67 C69 C67 121.7(3) . 2_655
C67 C69 H69 119.2 2_655 .
C67 C69 H69 119.2 . .
C66 C70 C66 121.6(3) . 2_655
C66 C70 H70 119.2 . .
C66 C70 H70 119.2 2_655 .
C72 C71 H71 119.8 . .
C72 C71 C76 120.48(18) . .
C76 C71 H71 119.8 . .
C71 C72 H72 119.6 . .
C71 C72 C73 120.75(19) . .
C73 C72 H72 119.6 . .
C72 C73 H73 119.6 . .
C74 C73 C72 120.80(18) . .
C74 C73 H73 119.6 . .
C73 C74 H74 119.7 . .
C73 C74 C75 120.56(18) . .
C75 C74 H74 119.7 . .
C74 C75 C76 118.71(17) . .
C77 C75 C74 122.10(18) . .
C77 C75 C76 119.19(17) . .
C71 C76 C75 118.68(17) . .
C77 C76 C71 122.11(18) 2_755 .
C77 C76 C75 119.20(17) 2_755 .
C75 C77 C76 121.60(18) . 2_755
C75 C77 H77 119.2 . .
C76 C77 H77 119.2 2_755 .
H78A C78 H78B 109.5 . .
H78A C78 H78C 109.5 . .
H78B C78 H78C 109.5 . .
C79 C78 H78A 109.5 . .
C79 C78 H78B 109.5 . .
C79 C78 H78C 109.5 . .
N5 C79 C78 179.4(2) . .
H80A C80 H80B 109.5 . .
H80A C80 H80C 109.5 . .
H80B C80 H80C 109.5 . .
C81 C80 H80A 109.5 . .
C81 C80 H80B 109.5 . .
C81 C80 H80C 109.5 . .
N6 C81 C80 179.3(3) . .

loop_
_geom_bond_atom_site_label_1
_geom_bond_atom_site_label_2
_geom_bond_distance
_geom_bond_site_symmetry_2
P1 F1 1.6025(14) .
P1 F2 1.5921(13) .
P1 F3 1.5945(14) .
P1 F4 1.6104(13) .
P1 F5 1.5850(14) .
P1 F6 1.5970(14) .
P2 F7 1.5995(13) .
P2 F8 1.5838(14) .
P2 F9 1.6007(14) .
P2 F10 1.5938(14) .
P2 F11 1.5894(14) .
P2 F12 1.6074(12) .
P3 F13 1.5903(15) .
P3 F14 1.6122(13) .
P3 F15 1.5881(14) .
P3 F16 1.5984(13) .
P3 F17 1.5856(15) .
P3 F18 1.5925(16) .
P4 F19 1.5923(13) .
P4 F20 1.6027(13) .
P4 F21 1.5813(16) .
P4 F22 1.5943(15) .
P4 F23 1.5725(16) .
P4 F24 1.5732(15) .
N1 C2 1.347(3) .
N1 C6 1.349(3) .
N1 C19 1.497(2) .
N2 C14 1.349(3) .
N2 C15 1.350(3) .
N2 C17 1.496(2) .
N3 C29 1.345(3) .
N3 C31 1.346(3) .
N3 C32 1.497(2) .
N4 C39 1.499(2) .
N4 C40 1.330(3) .
N4 C44 1.351(3) .
N5 C79 1.141(3) .
N6 C81 1.138(3) .
C1 H1 0.9500 .
C1 C24 1.382(3) .
C1 C26 1.388(3) .
C1A H1A 0.9500 .
C1A C18 1.386(3) .
C1A C20 1.389(3) .
C2 H2 0.9500 .
C2 C3 1.371(3) .
C3 H3 0.9500 .
C3 C4 1.398(3) .
C4 C5 1.404(3) .
C4 C7 1.475(3) .
C5 H5 0.9500 .
C5 C6 1.370(3) .
C6 H6 0.9500 .
C7 C8 1.402(3) .
C7 C11 1.398(3) .
C8 H8 0.9500 .
C8 C9 1.383(3) .
C9 H9 0.9500 .
C9 C25 1.399(3) .
C10 H10 0.9500 .
C10 C11 1.380(3) .
C10 C25 1.398(3) .
C11 H11 0.9500 .
C12 C13 1.399(3) .
C12 C16 1.404(3) .
C12 C25 1.479(3) .
C13 H13 0.9500 .
C13 C14 1.366(3) .
C14 H14 0.9500 .
C15 H15 0.9500 .
C15 C16 1.371(3) .
C16 H16 0.9500 .
C17 H17A 0.9900 .
C17 H17B 0.9900 .
C17 C18 1.511(3) .
C18 C23 1.394(3) .
C19 H19A 0.9900 .
C19 H19B 0.9900 .
C19 C21 1.509(3) 2_655
C20 H20 0.9500 .
C20 C21 1.389(3) .
C21 C19 1.509(3) 2_655
C21 C22 1.394(3) .
C22 H22 0.9500 .
C22 C23 1.385(3) .
C23 H23 0.9500 .
C24 H24 0.9500 .
C24 C45 1.387(3) 2_755
C26 C27 1.486(3) .
C26 C47 1.392(3) 2_755
C27 C28 1.404(3) .
C27 C30 1.395(3) .
C28 H28 0.9500 .
C28 C29 1.371(3) .
C29 H29 0.9500 .
C30 H30 0.9500 .
C30 C31 1.369(3) .
C31 H31 0.9500 .
C32 H32A 0.9900 .
C32 H32B 0.9900 .
C32 C33 1.506(3) .
C33 C34 1.392(3) .
C33 C38 1.392(3) .
C34 H34 0.9500 .
C34 C35 1.389(3) .
C35 H35 0.9500 .
C35 C36 1.391(3) .
C36 C37 1.391(3) .
C36 C39 1.515(3) .
C37 H37 0.9500 .
C37 C38 1.384(3) .
C38 H38 0.9500 .
C39 H39A 0.9900 .
C39 H39B 0.9900 .
C40 H40 0.9500 .
C40 C41 1.372(3) .
C41 H41 0.9500 .
C41 C42 1.396(3) .
C42 C43 1.405(3) .
C42 C45 1.478(3) .
C43 H43 0.9500 .
C43 C44 1.363(3) .
C44 H44 0.9500 .
C45 C24 1.387(3) 2_755
C45 C46 1.380(3) .
C46 H46 0.9500 .
C46 C47 1.380(3) .
C47 C26 1.392(3) 2_755
C47 H47 0.9500 .
C48 H48 0.9500 .
C48 C49 1.362(3) .
C48 C53 1.426(3) .
C49 H49 0.9500 .
C49 C50 1.417(3) .
C50 H50 0.9500 .
C50 C51 1.358(3) .
C51 H51 0.9500 .
C51 C52 1.429(3) .
C52 C53 1.432(3) .
C52 C55 1.397(2) .
C53 C54 1.393(2) .
C54 C53 1.394(2) 2_755
C54 H54 0.9500 .
C55 C52 1.397(2) 2_755
C55 H55 0.9500 .
C56 H56 0.9500 .
C56 C57 1.421(3) .
C56 C61 1.356(3) .
C57 H57 0.9500 .
C57 C58 1.359(3) .
C58 H58 0.9500 .
C58 C59 1.433(3) .
C59 C60 1.438(3) .
C59 C62 1.395(3) 2_655
C60 C61 1.426(3) .
C60 C62 1.399(3) .
C61 H61 0.9500 .
C62 C59 1.396(3) 2_655
C62 H62 0.9500 .
C63 H63 0.9500 .
C63 C64 1.417(3) .
C63 C68 1.363(3) .
C64 H64 0.9500 .
C64 C65 1.363(3) .
C65 H65 0.9500 .
C65 C66 1.428(3) .
C66 C67 1.434(3) .
C66 C70 1.392(2) .
C67 C68 1.432(3) .
C67 C69 1.394(2) .
C68 H68 0.9500 .
C69 C67 1.394(2) 2_655
C69 H69 0.9500 .
C70 C66 1.392(2) 2_655
C70 H70 0.9500 .
C71 H71 0.9500 .
C71 C72 1.363(3) .
C71 C76 1.425(3) .
C72 H72 0.9500 .
C72 C73 1.423(3) .
C73 H73 0.9500 .
C73 C74 1.354(3) .
C74 H74 0.9500 .
C74 C75 1.430(3) .
C75 C76 1.442(3) .
C75 C77 1.394(3) .
C76 C77 1.399(3) 2_755
C77 C76 1.399(3) 2_755
C77 H77 0.9500 .
C78 H78A 0.9800 .
C78 H78B 0.9800 .
C78 H78C 0.9800 .
C78 C79 1.454(3) .
C80 H80A 0.9800 .
C80 H80B 0.9800 .
C80 H80C 0.9800 .
C80 C81 1.454(3) .

loop_
_geom_torsion_atom_site_label_1
_geom_torsion_atom_site_label_2
_geom_torsion_atom_site_label_3
_geom_torsion_atom_site_label_4
_geom_torsion
_geom_torsion_site_symmetry_1
_geom_torsion_site_symmetry_4
N1 C2 C3 C4 0.1(3) . .
N2 C15 C16 C12 0.6(3) . .
N2 C17 C18 C1A 93.9(2) . .
N2 C17 C18 C23 -80.6(2) . .
N3 C32 C33 C34 91.8(2) . .
N3 C32 C33 C38 -82.7(2) . .
N4 C40 C41 C42 -0.1(3) . .
C1 C26 C27 C28 2.2(3) . .
C1 C26 C27 C30 177.9(2) . .
C1A C18 C23 C22 -3.0(3) . .
C1A C20 C21 C19 173.57(17) . 2_655
C1A C20 C21 C22 -2.9(3) . .
C2 N1 C6 C5 0.0(3) . .
C2 N1 C19 C21 78.1(2) . 2_655
C2 C3 C4 C5 -0.4(3) . .
C2 C3 C4 C7 179.82(18) . .
C3 C4 C5 C6 0.6(3) . .
C3 C4 C7 C8 27.4(3) . .
C3 C4 C7 C11 -151.43(19) . .
C4 C5 C6 N1 -0.4(3) . .
C4 C7 C8 C9 -177.56(18) . .
C4 C7 C11 C10 177.26(17) . .
C5 C4 C7 C8 -152.38(19) . .
C5 C4 C7 C11 28.8(3) . .
C6 N1 C2 C3 0.2(3) . .
C6 N1 C19 C21 -99.0(2) . 2_655
C7 C4 C5 C6 -179.65(18) . .
C7 C8 C9 C25 0.5(3) . .
C8 C7 C11 C10 -1.6(3) . .
C8 C9 C25 C10 -2.0(3) . .
C8 C9 C25 C12 173.30(17) . .
C11 C7 C8 C9 1.3(3) . .
C11 C10 C25 C9 1.7(3) . .
C11 C10 C25 C12 -173.63(18) . .
C12 C13 C14 N2 0.0(3) . .
C13 C12 C16 C15 -3.8(3) . .
C13 C12 C25 C9 -24.6(3) . .
C13 C12 C25 C10 150.57(19) . .
C14 N2 C15 C16 3.1(3) . .
C14 N2 C17 C18 -78.3(2) . .
C15 N2 C14 C13 -3.4(3) . .
C15 N2 C17 C18 96.4(2) . .
C16 C12 C13 C14 3.6(3) . .
C16 C12 C25 C9 160.31(18) . .
C16 C12 C25 C10 -24.5(3) . .
C17 N2 C14 C13 171.39(18) . .
C17 N2 C15 C16 -171.64(18) . .
C17 C18 C23 C22 171.58(17) . .
C18 C1A C20 C21 -0.7(3) . .
C19 N1 C2 C3 -176.93(17) . .
C19 N1 C6 C5 177.07(18) . .
C19 C21 C22 C23 -172.91(17) 2_655 .
C20 C1A C18 C17 -170.96(17) . .
C20 C1A C18 C23 3.6(3) . .
C20 C21 C22 C23 3.5(3) . .
C21 C22 C23 C18 -0.5(3) . .
C24 C1 C26 C27 -173.7(2) . .
C24 C1 C26 C47 1.9(3) . 2_755
C24 C45 C46 C47 1.2(4) 2_755 .
C25 C10 C11 C7 0.1(3) . .
C25 C12 C13 C14 -171.74(17) . .
C25 C12 C16 C15 171.42(18) . .
C26 C1 C24 C45 -0.5(4) . 2_755
C26 C27 C28 C29 171.75(19) . .
C26 C27 C30 C31 -171.38(18) . .
C27 C28 C29 N3 0.3(3) . .
C27 C30 C31 N3 -1.0(3) . .
C28 C27 C30 C31 4.5(3) . .
C29 N3 C31 C30 -3.0(3) . .
C29 N3 C32 C33 87.7(2) . .
C30 C27 C28 C29 -4.2(3) . .
C31 N3 C29 C28 3.4(3) . .
C31 N3 C32 C33 -87.0(2) . .
C32 N3 C29 C28 -171.32(19) . .
C32 N3 C31 C30 171.73(18) . .
C32 C33 C34 C35 -171.38(17) . .
C32 C33 C38 C37 171.54(17) . .
C33 C34 C35 C36 -0.5(3) . .
C34 C33 C38 C37 -3.0(3) . .
C34 C35 C36 C37 -2.3(3) . .
C34 C35 C36 C39 174.56(17) . .
C35 C36 C37 C38 2.5(3) . .
C35 C36 C39 N4 -84.4(2) . .
C36 C37 C38 C33 0.1(3) . .
C37 C36 C39 N4 92.4(2) . .
C38 C33 C34 C35 3.2(3) . .
C39 N4 C40 C41 -175.63(19) . .
C39 N4 C44 C43 176.06(19) . .
C39 C36 C37 C38 -174.35(17) . .
C40 N4 C39 C36 94.9(2) . .
C40 N4 C44 C43 -0.2(3) . .
C40 C41 C42 C43 -0.7(3) . .
C40 C41 C42 C45 179.44(19) . .
C41 C42 C43 C44 1.1(3) . .
C41 C42 C45 C24 155.8(2) . 2_755
C41 C42 C45 C46 -26.3(3) . .
C42 C43 C44 N4 -0.7(3) . .
C42 C45 C46 C47 -176.8(2) . .
C43 C42 C45 C24 -24.1(3) . 2_755
C43 C42 C45 C46 153.8(2) . .
C44 N4 C39 C36 -81.3(2) . .
C44 N4 C40 C41 0.6(3) . .
C45 C42 C43 C44 -179.0(2) . .
C45 C46 C47 C26 0.3(4) . 2_755
C47 C26 C27 C28 -173.3(2) 2_755 .
C47 C26 C27 C30 2.4(3) 2_755 .
C48 C49 C50 C51 2.1(3) . .
C48 C53 C54 C53 178.2(2) . 2_755
C49 C48 C53 C52 -2.3(3) . .
C49 C48 C53 C54 177.76(17) . .
C49 C50 C51 C52 -1.2(3) . .
C50 C51 C52 C53 -1.4(3) . .
C50 C51 C52 C55 178.29(17) . .
C51 C52 C53 C48 3.1(3) . .
C51 C52 C53 C54 -176.95(15) . .
C51 C52 C55 C52 178.6(2) . 2_755
C52 C53 C54 C53 -1.65(12) . 2_755
C53 C48 C49 C50 -0.3(3) . .
C53 C52 C55 C52 -1.66(13) . 2_755
C55 C52 C53 C48 -176.59(15) . .
C55 C52 C53 C54 3.3(3) . .
C56 C57 C58 C59 -0.8(3) . .
C57 C56 C61 C60 0.0(3) . .
C57 C58 C59 C60 0.4(3) . .
C57 C58 C59 C62 179.80(18) . 2_655
C58 C59 C60 C61 0.3(3) . .
C58 C59 C60 C62 -179.84(17) . .
C59 C60 C61 C56 -0.5(3) . .
C59 C60 C62 C59 -1.1(2) . 2_655
C61 C56 C57 C58 0.6(3) . .
C61 C60 C62 C59 178.81(18) . 2_655
C62 C59 C60 C61 -179.15(17) 2_655 .
C62 C59 C60 C62 0.7(2) 2_655 .
C62 C60 C61 C56 179.63(19) . .
C63 C64 C65 C66 -0.1(3) . .
C64 C63 C68 C67 -1.0(3) . .
C64 C65 C66 C67 0.4(3) . .
C64 C65 C66 C70 -179.09(17) . .
C65 C66 C67 C68 -1.0(3) . .
C65 C66 C67 C69 179.06(15) . .
C65 C66 C70 C66 -179.8(2) . 2_655
C66 C67 C68 C63 1.3(3) . .
C66 C67 C69 C67 0.71(12) . 2_655
C67 C66 C70 C66 0.71(12) . 2_655
C68 C63 C64 C65 0.4(3) . .
C68 C67 C69 C67 -179.2(2) . 2_655
C69 C67 C68 C63 -178.76(16) . .
C70 C66 C67 C68 178.51(15) . .
C70 C66 C67 C69 -1.4(2) . .
C71 C72 C73 C74 -1.2(3) . .
C72 C71 C76 C75 1.1(3) . .
C72 C71 C76 C77 -178.13(19) . 2_755
C72 C73 C74 C75 0.8(3) . .
C73 C74 C75 C76 0.4(3) . .
C73 C74 C75 C77 179.83(18) . .
C74 C75 C76 C71 -1.3(3) . .
C74 C75 C76 C77 177.87(17) . 2_755
C74 C75 C77 C76 -177.93(18) . 2_755
C76 C71 C72 C73 0.2(3) . .
C76 C75 C77 C76 1.5(2) . 2_755
C77 C75 C76 C71 179.22(17) . .
C77 C75 C76 C77 -1.6(2) . 2_755
